data_4326488
loop_
_publ_author_name
'Pratik Verma'
'John Weir'
'Liviu Mirica'
'T. Daniel P. Stack'

_publ_contact_author_address 'Department of Chemistry, Stanford University'
_publ_contact_author_email pratkv@stanford.edu
_publ_contact_author_name 'Pratik Verma'
_publ_section_title
;
 Tale of a Twist: Magnetic and Optical Switching in Copper(II) Semiquinone
 Complexes
;
_journal_name_full 'Inorganic Chemistry'
_journal_page_first 9816
_journal_page_last 9825
_journal_paper_doi 10.1021/ic200958g
_journal_volume 50
_journal_year 2011
_chemical_absolute_configuration ad
_chemical_formula_moiety 'C28 H50 Cu N2 O3, F6 Sb'
_chemical_formula_sum 'C28 H50 Cu F6 N2 O3 Sb'
_chemical_formula_weight 761.99
_chemical_name_systematic
; 
 ? 
;
_space_group_IT_number 29
_symmetry_cell_setting orthorhombic
_symmetry_space_group_name_Hall 'P 2c -2ac'
_symmetry_space_group_name_H-M 'P c a 21'
_atom_sites_solution_hydrogens geom
_atom_sites_solution_primary direct
_atom_sites_solution_secondary difmap
_audit_creation_method SHELXL-97
_cell_angle_alpha 90.00
_cell_angle_beta 90.00
_cell_angle_gamma 90.00
_cell_formula_units_Z 4
_cell_length_a 17.9232(17)
_cell_length_b 14.6868(14)
_cell_length_c 12.8923(13)
_cell_measurement_reflns_used 9896
_cell_measurement_temperature 150(2)
_cell_measurement_theta_max 28.12
_cell_measurement_theta_min 2.39
_cell_volume 3393.7(6)
_computing_cell_refinement 'Bruker SAINT v7.53A'
_computing_data_collection 'Bruker APEX-II v2008-6'
_computing_data_reduction 'Bruker SAINT v7.53A'
_computing_structure_refinement 'SHELXL-97 (Sheldrick, 1997)'
_computing_structure_solution 'SHELXS-97 (Sheldrick, 1990)'
_diffrn_ambient_temperature 150(2)
_diffrn_detector_area_resol_mean 8.33
_diffrn_measured_fraction_theta_full 0.999
_diffrn_measured_fraction_theta_max 0.999
_diffrn_measurement_device_type 'Bruker APEX-II'
_diffrn_measurement_method \w/2\q-scans
_diffrn_radiation_monochromator graphite
_diffrn_radiation_source 'fine-focus sealed tube'
_diffrn_radiation_type MoK\a
_diffrn_radiation_wavelength 0.71073
_diffrn_reflns_av_R_equivalents 0.0371
_diffrn_reflns_av_sigmaI/netI 0.0346
_diffrn_reflns_limit_h_max 23
_diffrn_reflns_limit_h_min -23
_diffrn_reflns_limit_k_max 19
_diffrn_reflns_limit_k_min -19
_diffrn_reflns_limit_l_max 17
_diffrn_reflns_limit_l_min -17
_diffrn_reflns_number 37095
_diffrn_reflns_theta_full 28.28
_diffrn_reflns_theta_max 28.28
_diffrn_reflns_theta_min 2.27
_exptl_absorpt_coefficient_mu 1.485
_exptl_absorpt_correction_T_max 0.8904
_exptl_absorpt_correction_T_min 0.8304
_exptl_absorpt_correction_type numerical
_exptl_absorpt_process_details 'Sheldrick, 2008'
_exptl_crystal_colour green
_exptl_crystal_density_diffrn 1.491
_exptl_crystal_description block
_exptl_crystal_F_000 1560
_exptl_crystal_size_max 0.13
_exptl_crystal_size_mid 0.11
_exptl_crystal_size_min 0.08
_refine_diff_density_max 0.833
_refine_diff_density_min -0.494
_refine_diff_density_rms 0.059
_refine_ls_abs_structure_details 'Flack H D (1983), Acta Cryst. A39, 876-881'
_refine_ls_abs_structure_Flack 0.025(11)
_refine_ls_extinction_method none
_refine_ls_goodness_of_fit_ref 1.045
_refine_ls_hydrogen_treatment constr
_refine_ls_matrix_type full
_refine_ls_number_parameters 380
_refine_ls_number_reflns 8394
_refine_ls_number_restraints 1
_refine_ls_restrained_S_all 1.045
_refine_ls_R_factor_all 0.0313
_refine_ls_R_factor_gt 0.0277
_refine_ls_shift/su_max 0.002
_refine_ls_shift/su_mean 0.000
_refine_ls_structure_factor_coef Fsqd
_refine_ls_weighting_details 'calc w=1/[\s^2^(Fo^2^)+(0.0321P)^2^+0.5926P] where P=(Fo^2^+2Fc^2^)/3'
_refine_ls_weighting_scheme calc
_refine_ls_wR_factor_gt 0.0669
_refine_ls_wR_factor_ref 0.0688
_reflns_number_gt 7692
_reflns_number_total 8394
_reflns_threshold_expression >2sigma(I)
_cod_data_source_file ic200958g_si_004.cif
_cod_data_source_block stanu041
_cod_database_code 4326488

loop_
_symmetry_equiv_pos_as_xyz
'x, y, z'
'-x, -y, z+1/2'
'x+1/2, -y, z'
'-x+1/2, y, z+1/2'

loop_
_atom_site_label
_atom_site_type_symbol
_atom_site_fract_x
_atom_site_fract_y
_atom_site_fract_z
_atom_site_U_iso_or_equiv
_atom_site_adp_type
_atom_site_occupancy
_atom_site_symmetry_multiplicity
_atom_site_calc_flag
_atom_site_refinement_flags
Cu1 Cu 0.441396(16) 0.735713(19) 0.86384(3) 0.02678(7) Uani 1 1 d .
O1 O 0.37339(11) 0.81496(12) 0.93978(15) 0.0321(4) Uani 1 1 d .
O2 O 0.47580(10) 0.84982(13) 0.80070(16) 0.0346(4) Uani 1 1 d .
O3 O 0.34635(11) 0.73690(16) 0.72493(18) 0.0440(5) Uani 1 1 d .
N1 N 0.41002(15) 0.62278(16) 0.9392(2) 0.0379(6) Uani 1 1 d .
N2 N 0.52884(12) 0.66478(15) 0.81107(18) 0.0316(5) Uani 1 1 d .
C1 C 0.37947(14) 0.89817(17) 0.9086(2) 0.0286(5) Uani 1 1 d .
C2 C 0.43643(14) 0.91812(17) 0.8315(2) 0.0306(6) Uani 1 1 d .
C3 C 0.44546(15) 1.00965(19) 0.7947(3) 0.0382(7) Uani 1 1 d .
C4 C 0.39989(16) 1.07389(18) 0.8379(3) 0.0401(7) Uani 1 1 d .
H4A H 0.4058 1.1350 0.8153 0.048 Uiso 1 1 calc R
C5 C 0.34396(15) 1.05633(18) 0.9144(3) 0.0353(6) Uani 1 1 d .
C6 C 0.33395(15) 0.96861(18) 0.9477(2) 0.0323(6) Uani 1 1 d .
H6A H 0.2963 0.9552 0.9973 0.039 Uiso 1 1 calc R
C7 C 0.50384(19) 1.0318(2) 0.7112(3) 0.0496(9) Uani 1 1 d .
C8 C 0.4848(2) 0.9793(3) 0.6113(3) 0.0576(10) Uani 1 1 d .
H8A H 0.4881 0.9137 0.6246 0.086 Uiso 1 1 calc R
H8B H 0.5202 0.9960 0.5566 0.086 Uiso 1 1 calc R
H8C H 0.4340 0.9946 0.5892 0.086 Uiso 1 1 calc R
C9 C 0.5044(3) 1.1336(2) 0.6835(4) 0.0726(13) Uani 1 1 d .
H9A H 0.5180 1.1692 0.7450 0.109 Uiso 1 1 calc R
H9B H 0.4547 1.1519 0.6597 0.109 Uiso 1 1 calc R
H9C H 0.5409 1.1447 0.6284 0.109 Uiso 1 1 calc R
C10 C 0.5818(2) 1.0061(3) 0.7507(4) 0.0668(12) Uani 1 1 d .
H10A H 0.5839 0.9404 0.7635 0.100 Uiso 1 1 calc R
H10B H 0.5921 1.0389 0.8153 0.100 Uiso 1 1 calc R
H10C H 0.6191 1.0226 0.6984 0.100 Uiso 1 1 calc R
C11 C 0.29975(17) 1.1358(2) 0.9593(3) 0.0454(8) Uani 1 1 d .
C12 C 0.2714(3) 1.1973(3) 0.8721(5) 0.0891(16) Uani 1 1 d .
H12A H 0.2390 1.1621 0.8258 0.134 Uiso 1 1 calc R
H12B H 0.3139 1.2211 0.8327 0.134 Uiso 1 1 calc R
H12C H 0.2431 1.2481 0.9018 0.134 Uiso 1 1 calc R
C13 C 0.2348(3) 1.1064(3) 1.0234(5) 0.0906(18) Uani 1 1 d .
H13A H 0.1963 1.0806 0.9782 0.136 Uiso 1 1 calc R
H13B H 0.2145 1.1590 1.0606 0.136 Uiso 1 1 calc R
H13C H 0.2511 1.0603 1.0734 0.136 Uiso 1 1 calc R
C14 C 0.3534(3) 1.1915(3) 1.0260(5) 0.102(2) Uani 1 1 d .
H14A H 0.3736 1.1530 1.0813 0.152 Uiso 1 1 calc R
H14B H 0.3266 1.2431 1.0567 0.152 Uiso 1 1 calc R
H14C H 0.3944 1.2142 0.9828 0.152 Uiso 1 1 calc R
C15 C 0.4533(2) 0.5463(2) 0.8905(4) 0.0668(13) Uani 1 1 d .
H15A H 0.4274 0.5338 0.8234 0.080 Uiso 1 1 calc R
C16 C 0.5272(2) 0.5732(2) 0.8621(4) 0.0564(10) Uani 1 1 d .
H16A H 0.5533 0.5829 0.9299 0.068 Uiso 1 1 calc R
C17 C 0.57245(18) 0.5000(2) 0.8089(3) 0.0398(7) Uani 1 1 d .
H17A H 0.5541 0.4926 0.7369 0.048 Uiso 1 1 calc R
H17B H 0.6252 0.5197 0.8052 0.048 Uiso 1 1 calc R
C18 C 0.5685(3) 0.4100(2) 0.8632(5) 0.0824(16) Uani 1 1 d .
H18A H 0.5878 0.3626 0.8157 0.099 Uiso 1 1 calc R
H18B H 0.6020 0.4121 0.9241 0.099 Uiso 1 1 calc R
C19 C 0.4966(3) 0.3836(3) 0.8971(4) 0.0851(17) Uani 1 1 d .
H19A H 0.5022 0.3319 0.9458 0.102 Uiso 1 1 calc R
H19B H 0.4683 0.3611 0.8363 0.102 Uiso 1 1 calc R
C20 C 0.4507(2) 0.4562(2) 0.9499(3) 0.0453(8) Uani 1 1 d .
H20A H 0.4697 0.4658 1.0211 0.054 Uiso 1 1 calc R
H20B H 0.3982 0.4354 0.9551 0.054 Uiso 1 1 calc R
C21 C 0.3291(2) 0.6044(2) 0.9218(3) 0.0522(8) Uani 1 1 d .
H21A H 0.3145 0.5495 0.9600 0.078 Uiso 1 1 calc R
H21B H 0.3201 0.5951 0.8475 0.078 Uiso 1 1 calc R
H21C H 0.2997 0.6563 0.9462 0.078 Uiso 1 1 calc R
C22 C 0.4224(2) 0.6373(3) 1.0509(3) 0.0573(9) Uani 1 1 d .
H22A H 0.4074 0.5826 1.0892 0.086 Uiso 1 1 calc R
H22B H 0.3926 0.6893 1.0744 0.086 Uiso 1 1 calc R
H22C H 0.4754 0.6496 1.0633 0.086 Uiso 1 1 calc R
C23 C 0.52661(16) 0.6628(2) 0.6967(2) 0.0393(7) Uani 1 1 d .
H23A H 0.5716 0.6327 0.6703 0.059 Uiso 1 1 calc R
H23B H 0.5244 0.7253 0.6701 0.059 Uiso 1 1 calc R
H23C H 0.4824 0.6292 0.6738 0.059 Uiso 1 1 calc R
C24 C 0.59892(16) 0.7109(2) 0.8421(3) 0.0444(8) Uani 1 1 d .
H24A H 0.6417 0.6750 0.8183 0.067 Uiso 1 1 calc R
H24B H 0.6006 0.7165 0.9178 0.067 Uiso 1 1 calc R
H24C H 0.6008 0.7716 0.8107 0.067 Uiso 1 1 calc R
C25 C 0.3578(2) 0.7479(3) 0.6163(3) 0.0509(8) Uani 1 1 d .
H25A H 0.3514 0.6888 0.5805 0.061 Uiso 1 1 calc R
H25B H 0.4091 0.7701 0.6029 0.061 Uiso 1 1 calc R
C26 C 0.3014(2) 0.8158(3) 0.5763(4) 0.0650(11) Uani 1 1 d .
H26A H 0.3264 0.8718 0.5513 0.078 Uiso 1 1 calc R
H26B H 0.2716 0.7895 0.5191 0.078 Uiso 1 1 calc R
C27 C 0.2533(2) 0.8356(3) 0.6694(3) 0.0644(11) Uani 1 1 d .
H27A H 0.2665 0.8949 0.7007 0.077 Uiso 1 1 calc R
H27B H 0.1998 0.8363 0.6501 0.077 Uiso 1 1 calc R
C28 C 0.26976(18) 0.7589(2) 0.7426(3) 0.0510(8) Uani 1 1 d .
H28A H 0.2618 0.7781 0.8154 0.061 Uiso 1 1 calc R
H28B H 0.2374 0.7058 0.7278 0.061 Uiso 1 1 calc R
Sb1 Sb 0.308167(9) 0.426673(12) 0.636381(18) 0.03621(5) Uani 1 1 d .
F1 F 0.31654(15) 0.41374(18) 0.7795(2) 0.0692(8) Uani 1 1 d .
F2 F 0.30101(13) 0.43973(19) 0.4931(2) 0.0647(7) Uani 1 1 d .
F3 F 0.40336(10) 0.47795(17) 0.6327(2) 0.0718(6) Uani 1 1 d .
F4 F 0.21212(13) 0.3793(2) 0.6395(3) 0.1088(12) Uani 1 1 d .
F5 F 0.26809(16) 0.54265(17) 0.6556(2) 0.0857(8) Uani 1 1 d .
F6 F 0.35008(17) 0.31284(15) 0.6149(2) 0.0859(8) Uani 1 1 d .

loop_
_atom_site_aniso_label
_atom_site_aniso_U_11
_atom_site_aniso_U_22
_atom_site_aniso_U_33
_atom_site_aniso_U_23
_atom_site_aniso_U_13
_atom_site_aniso_U_12
Cu1 0.02972(14) 0.01946(13) 0.03117(14) 0.00122(13) 0.00350(13) -0.00083(11)
O1 0.0390(10) 0.0228(9) 0.0344(10) 0.0003(7) 0.0086(8) -0.0016(7)
O2 0.0324(10) 0.0224(9) 0.0490(12) 0.0023(8) 0.0094(8) 0.0008(7)
O3 0.0299(10) 0.0549(14) 0.0470(13) -0.0018(11) -0.0062(9) 0.0068(9)
N1 0.0494(14) 0.0244(12) 0.0397(14) 0.0057(10) 0.0124(11) -0.0001(10)
N2 0.0309(11) 0.0242(11) 0.0397(13) 0.0030(10) 0.0020(9) 0.0007(9)
C1 0.0284(12) 0.0235(12) 0.0340(13) -0.0015(11) -0.0022(10) -0.0006(9)
C2 0.0277(13) 0.0239(13) 0.0402(15) 0.0026(10) 0.0001(11) -0.0024(10)
C3 0.0346(15) 0.0250(14) 0.055(2) 0.0042(12) 0.0057(12) -0.0014(11)
C4 0.0347(15) 0.0215(13) 0.064(2) 0.0051(12) 0.0028(13) 0.0012(10)
C5 0.0298(13) 0.0243(13) 0.0516(17) -0.0023(12) -0.0039(12) 0.0023(10)
C6 0.0280(12) 0.0285(14) 0.0404(15) -0.0064(11) 0.0029(11) 0.0002(10)
C7 0.0444(17) 0.0296(16) 0.075(2) 0.0136(15) 0.0199(16) -0.0003(13)
C8 0.062(2) 0.051(2) 0.059(2) 0.0147(17) 0.0249(17) 0.0060(17)
C9 0.075(3) 0.0316(18) 0.111(4) 0.0208(19) 0.041(2) 0.0024(17)
C10 0.0389(18) 0.043(2) 0.118(4) 0.011(2) 0.022(2) -0.0079(14)
C11 0.0385(16) 0.0301(16) 0.068(2) -0.0076(15) -0.0007(14) 0.0096(12)
C12 0.082(3) 0.071(3) 0.114(4) 0.029(3) 0.022(3) 0.050(2)
C13 0.093(3) 0.047(2) 0.131(5) -0.009(3) 0.060(3) 0.014(2)
C14 0.079(3) 0.063(3) 0.163(6) -0.066(3) -0.031(3) 0.022(2)
C15 0.084(3) 0.0268(16) 0.090(4) 0.0052(18) 0.035(2) 0.0099(17)
C16 0.064(2) 0.0291(17) 0.076(3) 0.0107(18) 0.028(2) 0.0086(13)
C17 0.0437(16) 0.0297(15) 0.0461(18) 0.0006(12) 0.0011(13) 0.0092(12)
C18 0.090(3) 0.0291(17) 0.128(4) 0.017(2) 0.038(3) 0.0221(19)
C19 0.110(4) 0.0273(18) 0.118(4) 0.018(2) 0.039(3) 0.017(2)
C20 0.065(2) 0.0212(14) 0.0495(19) 0.0069(13) 0.0043(16) 0.0002(14)
C21 0.058(2) 0.0402(18) 0.059(2) 0.0082(16) 0.0066(17) -0.0156(15)
C22 0.087(3) 0.046(2) 0.0396(18) 0.0102(15) -0.0034(17) -0.0063(18)
C23 0.0343(14) 0.0454(17) 0.0382(16) -0.0070(13) 0.0015(12) 0.0061(12)
C24 0.0324(14) 0.0497(18) 0.051(2) -0.0085(15) -0.0092(13) 0.0062(13)
C25 0.0534(19) 0.059(2) 0.040(2) -0.0004(15) -0.0050(14) 0.0120(15)
C26 0.046(2) 0.076(3) 0.073(3) 0.015(2) -0.0110(18) 0.0141(18)
C27 0.058(2) 0.063(2) 0.073(3) -0.0098(19) -0.0172(18) 0.0242(19)
C28 0.0343(17) 0.059(2) 0.059(2) -0.0107(17) -0.0062(15) 0.0058(14)
Sb1 0.03177(8) 0.03522(9) 0.04165(10) -0.00991(10) 0.00335(9) -0.00828(7)
F1 0.096(2) 0.0669(16) 0.0441(14) -0.0007(11) 0.0067(12) -0.0197(13)
F2 0.0565(14) 0.0933(19) 0.0443(14) -0.0101(12) -0.0083(9) 0.0082(11)
F3 0.0467(10) 0.1025(17) 0.0663(13) -0.0046(16) -0.0020(12) -0.0365(10)
F4 0.0583(12) 0.166(3) 0.103(2) -0.071(2) 0.0332(17) -0.0671(16)
F5 0.111(2) 0.0596(13) 0.086(2) -0.0246(14) -0.0125(17) 0.0318(14)
F6 0.126(2) 0.0455(12) 0.086(2) -0.0131(13) 0.0015(17) 0.0218(13)

loop_
_atom_type_symbol
_atom_type_description
_atom_type_scat_dispersion_real
_atom_type_scat_dispersion_imag
_atom_type_scat_source
C C 0.0033 0.0016 'International Tables Vol C Tables 4.2.6.8 and 6.1.1.4'
H H 0.0000 0.0000 'International Tables Vol C Tables 4.2.6.8 and 6.1.1.4'
N N 0.0061 0.0033 'International Tables Vol C Tables 4.2.6.8 and 6.1.1.4'
O O 0.0106 0.0060 'International Tables Vol C Tables 4.2.6.8 and 6.1.1.4'
F F 0.0171 0.0103 'International Tables Vol C Tables 4.2.6.8 and 6.1.1.4'
Cu Cu 0.3201 1.2651 'International Tables Vol C Tables 4.2.6.8 and 6.1.1.4'
Sb Sb -0.5866 1.5461 'International Tables Vol C Tables 4.2.6.8 and 6.1.1.4'

loop_
_geom_angle_atom_site_label_1
_geom_angle_atom_site_label_2
_geom_angle_atom_site_label_3
_geom_angle
O1 Cu1 O2 83.97(8)
O1 Cu1 N2 166.28(9)
O2 Cu1 N2 93.29(8)
O1 Cu1 N1 94.32(9)
O2 Cu1 N1 175.31(10)
N2 Cu1 N1 87.34(10)
C1 O1 Cu1 110.87(16)
C2 O2 Cu1 111.38(16)
C25 O3 C28 105.7(2)
C22 N1 C21 108.7(3)
C22 N1 C15 116.0(3)
C21 N1 C15 107.7(3)
C22 N1 Cu1 108.2(2)
C21 N1 Cu1 110.5(2)
C15 N1 Cu1 105.8(2)
C23 N2 C24 107.6(2)
C23 N2 C16 114.9(3)
C24 N2 C16 107.9(3)
C23 N2 Cu1 109.19(17)
C24 N2 Cu1 109.51(18)
C16 N2 Cu1 107.64(19)
O1 C1 C6 122.3(2)
O1 C1 C2 117.5(2)
C6 C1 C2 120.2(2)
O2 C2 C3 124.4(3)
O2 C2 C1 116.0(2)
C3 C2 C1 119.6(2)
C4 C3 C2 116.4(3)
C4 C3 C7 123.1(3)
C2 C3 C7 120.5(3)
C3 C4 C5 125.2(3)
C3 C4 H4A 117.4
C5 C4 H4A 117.4
C6 C5 C4 118.6(3)
C6 C5 C11 122.2(3)
C4 C5 C11 119.2(3)
C5 C6 C1 120.1(3)
C5 C6 H6A 119.9
C1 C6 H6A 119.9
C10 C7 C3 109.6(3)
C10 C7 C9 108.1(3)
C3 C7 C9 111.9(3)
C10 C7 C8 110.9(3)
C3 C7 C8 109.2(3)
C9 C7 C8 107.2(3)
C7 C8 H8A 109.5
C7 C8 H8B 109.5
H8A C8 H8B 109.5
C7 C8 H8C 109.5
H8A C8 H8C 109.5
H8B C8 H8C 109.5
C7 C9 H9A 109.5
C7 C9 H9B 109.5
H9A C9 H9B 109.5
C7 C9 H9C 109.5
H9A C9 H9C 109.5
H9B C9 H9C 109.5
C7 C10 H10A 109.5
C7 C10 H10B 109.5
H10A C10 H10B 109.5
C7 C10 H10C 109.5
H10A C10 H10C 109.5
H10B C10 H10C 109.5
C13 C11 C5 113.2(3)
C13 C11 C14 109.5(4)
C5 C11 C14 107.3(3)
C13 C11 C12 108.6(4)
C5 C11 C12 110.2(3)
C14 C11 C12 107.9(4)
C11 C12 H12A 109.5
C11 C12 H12B 109.5
H12A C12 H12B 109.5
C11 C12 H12C 109.5
H12A C12 H12C 109.5
H12B C12 H12C 109.5
C11 C13 H13A 109.5
C11 C13 H13B 109.5
H13A C13 H13B 109.5
C11 C13 H13C 109.5
H13A C13 H13C 109.5
H13B C13 H13C 109.5
C11 C14 H14A 109.5
C11 C14 H14B 109.5
H14A C14 H14B 109.5
C11 C14 H14C 109.5
H14A C14 H14C 109.5
H14B C14 H14C 109.5
C16 C15 N1 112.3(3)
C16 C15 C20 113.3(3)
N1 C15 C20 115.0(3)
C16 C15 H15A 105.0
N1 C15 H15A 105.0
C20 C15 H15A 105.0
C15 C16 N2 112.2(3)
C15 C16 C17 114.6(3)
N2 C16 C17 115.4(3)
C15 C16 H16A 104.3
N2 C16 H16A 104.3
C17 C16 H16A 104.3
C18 C17 C16 113.0(3)
C18 C17 H17A 109.0
C16 C17 H17A 109.0
C18 C17 H17B 109.0
C16 C17 H17B 109.0
H17A C17 H17B 107.8
C19 C18 C17 115.5(4)
C19 C18 H18A 108.4
C17 C18 H18A 108.4
C19 C18 H18B 108.4
C17 C18 H18B 108.4
H18A C18 H18B 107.5
C18 C19 C20 116.2(4)
C18 C19 H19A 108.2
C20 C19 H19A 108.2
C18 C19 H19B 108.2
C20 C19 H19B 108.2
H19A C19 H19B 107.4
C19 C20 C15 111.7(3)
C19 C20 H20A 109.3
C15 C20 H20A 109.3
C19 C20 H20B 109.3
C15 C20 H20B 109.3
H20A C20 H20B 107.9
N1 C21 H21A 109.5
N1 C21 H21B 109.5
H21A C21 H21B 109.5
N1 C21 H21C 109.5
H21A C21 H21C 109.5
H21B C21 H21C 109.5
N1 C22 H22A 109.5
N1 C22 H22B 109.5
H22A C22 H22B 109.5
N1 C22 H22C 109.5
H22A C22 H22C 109.5
H22B C22 H22C 109.5
N2 C23 H23A 109.5
N2 C23 H23B 109.5
H23A C23 H23B 109.5
N2 C23 H23C 109.5
H23A C23 H23C 109.5
H23B C23 H23C 109.5
N2 C24 H24A 109.5
N2 C24 H24B 109.5
H24A C24 H24B 109.5
N2 C24 H24C 109.5
H24A C24 H24C 109.5
H24B C24 H24C 109.5
O3 C25 C26 108.3(3)
O3 C25 H25A 110.0
C26 C25 H25A 110.0
O3 C25 H25B 110.0
C26 C25 H25B 110.0
H25A C25 H25B 108.4
C27 C26 C25 103.8(3)
C27 C26 H26A 111.0
C25 C26 H26A 111.0
C27 C26 H26B 111.0
C25 C26 H26B 111.0
H26A C26 H26B 109.0
C28 C27 C26 104.1(3)
C28 C27 H27A 110.9
C26 C27 H27A 110.9
C28 C27 H27B 110.9
C26 C27 H27B 110.9
H27A C27 H27B 108.9
O3 C28 C27 105.0(3)
O3 C28 H28A 110.8
C27 C28 H28A 110.8
O3 C28 H28B 110.8
C27 C28 H28B 110.8
H28A C28 H28B 108.8
F6 Sb1 F4 92.33(15)
F6 Sb1 F1 91.33(13)
F4 Sb1 F1 90.87(15)
F6 Sb1 F2 88.44(12)
F4 Sb1 F2 89.77(15)
F1 Sb1 F2 179.32(10)
F6 Sb1 F5 178.37(13)
F4 Sb1 F5 89.01(14)
F1 Sb1 F5 89.59(12)
F2 Sb1 F5 90.63(12)
F6 Sb1 F3 89.41(12)
F4 Sb1 F3 178.20(15)
F1 Sb1 F3 89.56(12)
F2 Sb1 F3 89.80(11)
F5 Sb1 F3 89.25(12)

loop_
_geom_bond_atom_site_label_1
_geom_bond_atom_site_label_2
_geom_bond_distance
Cu1 O1 1.9491(19)
Cu1 O2 1.9626(19)
Cu1 N2 2.001(2)
Cu1 N1 2.003(2)
O1 C1 1.291(3)
O2 C2 1.289(3)
O3 C25 1.424(4)
O3 C28 1.429(4)
N1 C22 1.472(5)
N1 C21 1.492(4)
N1 C15 1.502(4)
N2 C23 1.475(4)
N2 C24 1.482(4)
N2 C16 1.498(4)
C1 C6 1.411(4)
C1 C2 1.455(4)
C2 C3 1.435(4)
C3 C4 1.367(4)
C3 C7 1.536(4)
C4 C5 1.430(4)
C4 H4A 0.9500
C5 C6 1.370(4)
C5 C11 1.525(4)
C6 H6A 0.9500
C7 C10 1.534(5)
C7 C9 1.538(4)
C7 C8 1.539(5)
C8 H8A 0.9800
C8 H8B 0.9800
C8 H8C 0.9800
C9 H9A 0.9800
C9 H9B 0.9800
C9 H9C 0.9800
C10 H10A 0.9800
C10 H10B 0.9800
C10 H10C 0.9800
C11 C13 1.491(5)
C11 C14 1.527(5)
C11 C12 1.528(6)
C12 H12A 0.9800
C12 H12B 0.9800
C12 H12C 0.9800
C13 H13A 0.9800
C13 H13B 0.9800
C13 H13C 0.9800
C14 H14A 0.9800
C14 H14B 0.9800
C14 H14C 0.9800
C15 C16 1.431(5)
C15 C20 1.529(5)
C15 H15A 1.0000
C16 C17 1.512(4)
C16 H16A 1.0000
C17 C18 1.497(5)
C17 H17A 0.9900
C17 H17B 0.9900
C18 C19 1.416(7)
C18 H18A 0.9900
C18 H18B 0.9900
C19 C20 1.509(5)
C19 H19A 0.9900
C19 H19B 0.9900
C20 H20A 0.9900
C20 H20B 0.9900
C21 H21A 0.9800
C21 H21B 0.9800
C21 H21C 0.9800
C22 H22A 0.9800
C22 H22B 0.9800
C22 H22C 0.9800
C23 H23A 0.9800
C23 H23B 0.9800
C23 H23C 0.9800
C24 H24A 0.9800
C24 H24B 0.9800
C24 H24C 0.9800
C25 C26 1.511(5)
C25 H25A 0.9900
C25 H25B 0.9900
C26 C27 1.507(6)
C26 H26A 0.9900
C26 H26B 0.9900
C27 C28 1.499(5)
C27 H27A 0.9900
C27 H27B 0.9900
C28 H28A 0.9900
C28 H28B 0.9900
Sb1 F6 1.854(2)
Sb1 F4 1.8575(19)
Sb1 F1 1.861(3)
Sb1 F2 1.862(3)
Sb1 F5 1.865(2)
Sb1 F3 1.8656(17)

loop_
_geom_torsion_atom_site_label_1
_geom_torsion_atom_site_label_2
_geom_torsion_atom_site_label_3
_geom_torsion_atom_site_label_4
_geom_torsion
O2 Cu1 O1 C1 4.39(18)
N2 Cu1 O1 C1 83.5(4)
N1 Cu1 O1 C1 180.00(19)
O1 Cu1 O2 C2 -4.26(19)
N2 Cu1 O2 C2 -170.77(19)
N1 Cu1 O2 C2 -73.1(12)
O1 Cu1 N1 C22 -57.7(2)
O2 Cu1 N1 C22 10.8(13)
N2 Cu1 N1 C22 108.7(2)
O1 Cu1 N1 C21 61.2(2)
O2 Cu1 N1 C21 129.6(11)
N2 Cu1 N1 C21 -132.5(2)
O1 Cu1 N1 C15 177.4(3)
O2 Cu1 N1 C15 -114.1(11)
N2 Cu1 N1 C15 -16.2(3)
O1 Cu1 N2 C23 -142.3(3)
O2 Cu1 N2 C23 -64.34(19)
N1 Cu1 N2 C23 120.3(2)
O1 Cu1 N2 C24 -24.8(5)
O2 Cu1 N2 C24 53.2(2)
N1 Cu1 N2 C24 -122.1(2)
O1 Cu1 N2 C16 92.3(4)
O2 Cu1 N2 C16 170.3(2)
N1 Cu1 N2 C16 -5.1(2)
Cu1 O1 C1 C6 177.0(2)
Cu1 O1 C1 C2 -3.9(3)
Cu1 O2 C2 C3 -176.4(2)
Cu1 O2 C2 C1 3.3(3)
O1 C1 C2 O2 0.3(4)
C6 C1 C2 O2 179.5(2)
O1 C1 C2 C3 -179.9(3)
C6 C1 C2 C3 -0.7(4)
O2 C2 C3 C4 -178.5(3)
C1 C2 C3 C4 1.7(4)
O2 C2 C3 C7 1.4(5)
C1 C2 C3 C7 -178.4(3)
C2 C3 C4 C5 -1.2(5)
C7 C3 C4 C5 178.9(3)
C3 C4 C5 C6 -0.4(5)
C3 C4 C5 C11 177.1(3)
C4 C5 C6 C1 1.5(4)
C11 C5 C6 C1 -176.0(3)
O1 C1 C6 C5 178.1(3)
C2 C1 C6 C5 -1.0(4)
C4 C3 C7 C10 120.1(4)
C2 C3 C7 C10 -59.8(4)
C4 C3 C7 C9 0.2(5)
C2 C3 C7 C9 -179.7(3)
C4 C3 C7 C8 -118.3(3)
C2 C3 C7 C8 61.8(4)
C6 C5 C11 C13 -12.8(5)
C4 C5 C11 C13 169.8(4)
C6 C5 C11 C14 108.1(4)
C4 C5 C11 C14 -69.4(5)
C6 C5 C11 C12 -134.7(4)
C4 C5 C11 C12 47.9(4)
C22 N1 C15 C16 -83.4(4)
C21 N1 C15 C16 154.7(4)
Cu1 N1 C15 C16 36.5(4)
C22 N1 C15 C20 48.1(5)
C21 N1 C15 C20 -73.9(4)
Cu1 N1 C15 C20 168.0(3)
N1 C15 C16 N2 -43.5(5)
C20 C15 C16 N2 -175.8(3)
N1 C15 C16 C17 -177.7(3)
C20 C15 C16 C17 50.0(6)
C23 N2 C16 C15 -94.5(4)
C24 N2 C16 C15 145.5(4)
Cu1 N2 C16 C15 27.4(4)
C23 N2 C16 C17 39.3(4)
C24 N2 C16 C17 -80.7(4)
Cu1 N2 C16 C17 161.1(3)
C15 C16 C17 C18 -47.1(6)
N2 C16 C17 C18 -179.8(4)
C16 C17 C18 C19 43.7(7)
C17 C18 C19 C20 -44.5(7)
C18 C19 C20 C15 45.6(6)
C16 C15 C20 C19 -48.0(6)
N1 C15 C20 C19 -178.9(4)
C28 O3 C25 C26 25.9(4)
O3 C25 C26 C27 -4.8(4)
C25 C26 C27 C28 -16.9(4)
C25 O3 C28 C27 -36.7(3)
C26 C27 C28 O3 33.1(4)
